data_2232354
loop_
_publ_author_name
'Fun, Hoong-Kun'
'Hemamalini, Madhukar'
'Hazra, Anita'
'Goswami, Shyamaprosad'

_publ_section_title
;
 <i>N</i>-Butyl-4,6-diphenylpyrimidin-2-amine
;
_journal_coeditor_code IS2788
_journal_issue 11
_journal_name_full 'Acta Crystallographica Section E'
_journal_page_first o2956
_journal_paper_doi 10.1107/S160053681104147X
_journal_volume 67
_journal_year 2011
_chemical_formula_iupac 'C20 H21 N3'
_chemical_formula_moiety 'C20 H21 N3'
_chemical_formula_sum 'C20 H21 N3'
_chemical_formula_weight 303.40
_chemical_name_systematic
;
<i>N</i>-Butyl-4,6-diphenylpyrimidin-2-amine
;
_space_group_IT_number 2
_symmetry_cell_setting triclinic
_symmetry_space_group_name_Hall '-P 1'
_symmetry_space_group_name_H-M 'P -1'
_atom_sites_solution_hydrogens geom
_atom_sites_solution_primary direct
_atom_sites_solution_secondary difmap
_audit_creation_method SHELXL-97
_cell_angle_alpha 77.0900(10)
_cell_angle_beta 74.1520(10)
_cell_angle_gamma 71.2880(10)
_cell_formula_units_Z 2
_cell_length_a 8.15440(10)
_cell_length_b 9.52840(10)
_cell_length_c 11.3237(2)
_cell_measurement_reflns_used 8544
_cell_measurement_temperature 100.00(10)
_cell_measurement_theta_max 35.62
_cell_measurement_theta_min 2.70
_cell_volume 792.70(2)
_computing_cell_refinement 'SAINT (Bruker, 2009)'
_computing_data_collection 'APEX2 (Bruker, 2009)'
_computing_data_reduction 'SAINT (Bruker, 2009)'
_computing_molecular_graphics 'SHELXTL (Sheldrick, 2008)'
_computing_publication_material 'SHELXTL (Sheldrick, 2008) and PLATON (Spek, 2009)'
_computing_structure_refinement 'SHELXTL (Sheldrick, 2008)'
_computing_structure_solution 'SHELXTL (Sheldrick, 2008)'
_diffrn_ambient_temperature 100.00(10)
_diffrn_measured_fraction_theta_full 0.993
_diffrn_measured_fraction_theta_max 0.993
_diffrn_measurement_device_type
;
Bruker SMART APEXII CCD area-detector
;
_diffrn_measurement_method '\f and \w'
_diffrn_radiation_monochromator graphite
_diffrn_radiation_source 'fine-focus sealed tube'
_diffrn_radiation_type MoK\a
_diffrn_radiation_wavelength 0.71073
_diffrn_reflns_av_R_equivalents 0.0306
_diffrn_reflns_av_sigmaI/netI 0.0302
_diffrn_reflns_limit_h_max 12
_diffrn_reflns_limit_h_min -13
_diffrn_reflns_limit_k_max 15
_diffrn_reflns_limit_k_min -15
_diffrn_reflns_limit_l_max 17
_diffrn_reflns_limit_l_min -18
_diffrn_reflns_number 26407
_diffrn_reflns_theta_full 35.00
_diffrn_reflns_theta_max 35.00
_diffrn_reflns_theta_min 1.89
_diffrn_standards_number 0
_exptl_absorpt_coefficient_mu 0.076
_exptl_absorpt_correction_T_max 0.9929
_exptl_absorpt_correction_T_min 0.9647
_exptl_absorpt_correction_type multi-scan
_exptl_absorpt_process_details '(SADABS; Bruker, 2009)'
_exptl_crystal_colour colourless
_exptl_crystal_density_diffrn 1.271
_exptl_crystal_density_method 'not measured'
_exptl_crystal_description block
_exptl_crystal_F_000 324
_exptl_crystal_size_max 0.47
_exptl_crystal_size_mid 0.25
_exptl_crystal_size_min 0.09
_refine_diff_density_max 0.555
_refine_diff_density_min -0.310
_refine_ls_extinction_method none
_refine_ls_goodness_of_fit_ref 1.043
_refine_ls_hydrogen_treatment refall
_refine_ls_matrix_type full
_refine_ls_number_parameters 292
_refine_ls_number_reflns 6933
_refine_ls_number_restraints 0
_refine_ls_restrained_S_all 1.043
_refine_ls_R_factor_all 0.0581
_refine_ls_R_factor_gt 0.0477
_refine_ls_shift/su_max 0.001
_refine_ls_shift/su_mean 0.000
_refine_ls_structure_factor_coef Fsqd
_refine_ls_weighting_details 'calc w=1/[\s^2^(Fo^2^)+(0.0772P)^2^+0.1237P] where P=(Fo^2^+2Fc^2^)/3'
_refine_ls_weighting_scheme calc
_refine_ls_wR_factor_gt 0.1261
_refine_ls_wR_factor_ref 0.1357
_reflns_number_gt 5769
_reflns_number_total 6933
_reflns_threshold_expression I>2\s(I)
_cod_data_source_file is2788.cif
_cod_data_source_block I
_cod_original_cell_volume 792.698(19)
_cod_database_code 2232354
_cod_database_fobs_code 2232354

loop_
_symmetry_equiv_pos_as_xyz
'x, y, z'
'-x, -y, -z'

loop_
_atom_site_type_symbol
_atom_site_label
_atom_site_fract_x
_atom_site_fract_y
_atom_site_fract_z
_atom_site_U_iso_or_equiv
_atom_site_adp_type
_atom_site_calc_flag
_atom_site_occupancy
_atom_site_symmetry_multiplicity
N N1 0.36098(9) 0.87806(7) -0.01978(6) 0.01301(12) Uani d 1 1
N N2 0.37435(8) 0.65917(7) 0.13733(6) 0.01297(12) Uani d 1 1
N N3 0.48902(9) 0.84810(7) 0.14526(6) 0.01494(12) Uani d 1 1
C C1 0.25894(11) 0.85602(8) -0.30090(7) 0.01612(14) Uani d 1 1
C C2 0.19425(11) 0.94496(9) -0.40295(8) 0.01783(15) Uani d 1 1
C C3 0.08601(11) 1.09047(9) -0.39389(8) 0.01712(14) Uani d 1 1
C C4 0.04519(10) 1.14759(8) -0.28338(8) 0.01701(14) Uani d 1 1
C C5 0.11410(10) 1.06024(8) -0.18232(7) 0.01555(14) Uani d 1 1
C C6 0.22075(10) 0.91331(8) -0.19031(7) 0.01279(13) Uani d 1 1
C C7 0.28463(10) 0.81869(8) -0.07941(7) 0.01245(12) Uani d 1 1
C C8 0.25519(10) 0.67743(8) -0.03777(7) 0.01350(13) Uani d 1 1
C C9 0.30031(9) 0.60099(7) 0.07420(7) 0.01186(12) Uani d 1 1
C C10 0.26882(9) 0.45275(7) 0.13143(7) 0.01231(12) Uani d 1 1
C C11 0.31422(10) 0.38330(8) 0.24527(7) 0.01509(13) Uani d 1 1
C C12 0.28902(11) 0.24334(8) 0.29942(8) 0.01732(14) Uani d 1 1
C C13 0.21705(11) 0.17083(8) 0.24098(8) 0.01694(14) Uani d 1 1
C C14 0.17268(11) 0.23799(8) 0.12759(8) 0.01749(14) Uani d 1 1
C C15 0.19841(10) 0.37773(8) 0.07272(8) 0.01567(14) Uani d 1 1
C C16 0.40608(10) 0.79250(7) 0.08610(7) 0.01233(12) Uani d 1 1
C C17 0.51118(10) 0.78847(8) 0.27152(7) 0.01481(13) Uani d 1 1
C C18 0.66070(11) 0.64437(8) 0.28644(7) 0.01577(14) Uani d 1 1
C C19 0.68324(11) 0.60211(8) 0.42038(8) 0.01700(14) Uani d 1 1
C C20 0.82332(13) 0.45432(10) 0.44264(10) 0.02491(18) Uani d 1 1
H H1 0.3360(16) 0.7506(14) -0.3075(11) 0.021(3) Uiso d 1 1
H H2 0.2272(18) 0.9035(15) -0.4830(12) 0.027(3) Uiso d 1 1
H H3 0.0400(17) 1.1531(14) -0.4640(12) 0.022(3) Uiso d 1 1
H H4 -0.0327(17) 1.2473(14) -0.2754(12) 0.024(3) Uiso d 1 1
H H5 0.0862(16) 1.1020(13) -0.1050(11) 0.021(3) Uiso d 1 1
H H8 0.2022(17) 0.6372(14) -0.0856(12) 0.025(3) Uiso d 1 1
H H11 0.3622(17) 0.4368(14) 0.2855(12) 0.025(3) Uiso d 1 1
H H12 0.3224(18) 0.1965(14) 0.3804(13) 0.027(3) Uiso d 1 1
H H13 0.1961(18) 0.0735(15) 0.2800(13) 0.029(3) Uiso d 1 1
H H14 0.1241(18) 0.1847(15) 0.0865(12) 0.028(3) Uiso d 1 1
H H15 0.1669(18) 0.4180(14) -0.0092(12) 0.026(3) Uiso d 1 1
H H17A 0.3985(16) 0.7737(13) 0.3224(11) 0.017(3) Uiso d 1 1
H H17B 0.5357(16) 0.8685(13) 0.3029(11) 0.018(3) Uiso d 1 1
H H18A 0.7692(17) 0.6580(14) 0.2288(12) 0.023(3) Uiso d 1 1
H H18B 0.6321(17) 0.5604(14) 0.2616(12) 0.026(3) Uiso d 1 1
H H19A 0.7185(17) 0.6833(14) 0.4430(12) 0.023(3) Uiso d 1 1
H H19B 0.5682(17) 0.5940(13) 0.4765(12) 0.022(3) Uiso d 1 1
H H20A 0.938(2) 0.4555(16) 0.3902(14) 0.036(4) Uiso d 1 1
H H20B 0.8407(19) 0.4286(16) 0.5301(14) 0.034(4) Uiso d 1 1
H H20C 0.7926(19) 0.3696(16) 0.4220(13) 0.033(3) Uiso d 1 1
H H1N3 0.5202(19) 0.9295(16) 0.1112(13) 0.031(3) Uiso d 1 1

loop_
_atom_site_aniso_label
_atom_site_aniso_U_11
_atom_site_aniso_U_22
_atom_site_aniso_U_33
_atom_site_aniso_U_12
_atom_site_aniso_U_13
_atom_site_aniso_U_23
N1 0.0155(3) 0.0116(2) 0.0130(3) -0.00496(19) -0.0050(2) -0.00004(19)
N2 0.0150(3) 0.0112(2) 0.0137(3) -0.00512(19) -0.0040(2) -0.00066(19)
N3 0.0221(3) 0.0124(2) 0.0142(3) -0.0083(2) -0.0081(2) 0.0009(2)
C1 0.0197(3) 0.0139(3) 0.0158(3) -0.0044(2) -0.0064(3) -0.0018(2)
C2 0.0220(4) 0.0188(3) 0.0143(3) -0.0066(3) -0.0067(3) -0.0010(2)
C3 0.0175(3) 0.0179(3) 0.0167(3) -0.0071(2) -0.0070(3) 0.0031(2)
C4 0.0165(3) 0.0142(3) 0.0185(4) -0.0033(2) -0.0051(3) 0.0013(2)
C5 0.0167(3) 0.0137(3) 0.0150(3) -0.0033(2) -0.0035(3) -0.0008(2)
C6 0.0142(3) 0.0119(3) 0.0131(3) -0.0053(2) -0.0042(2) 0.0006(2)
C7 0.0134(3) 0.0118(3) 0.0122(3) -0.0038(2) -0.0031(2) -0.0012(2)
C8 0.0165(3) 0.0120(3) 0.0137(3) -0.0057(2) -0.0052(2) -0.0005(2)
C9 0.0122(3) 0.0108(3) 0.0128(3) -0.0038(2) -0.0023(2) -0.0017(2)
C10 0.0123(3) 0.0109(3) 0.0139(3) -0.0043(2) -0.0023(2) -0.0010(2)
C11 0.0184(3) 0.0142(3) 0.0137(3) -0.0070(2) -0.0041(3) 0.0002(2)
C12 0.0210(3) 0.0152(3) 0.0152(3) -0.0077(2) -0.0032(3) 0.0019(2)
C13 0.0174(3) 0.0122(3) 0.0203(4) -0.0063(2) -0.0011(3) -0.0009(2)
C14 0.0189(3) 0.0144(3) 0.0220(4) -0.0077(2) -0.0052(3) -0.0026(3)
C15 0.0182(3) 0.0134(3) 0.0175(3) -0.0063(2) -0.0062(3) -0.0008(2)
C16 0.0139(3) 0.0109(3) 0.0128(3) -0.0040(2) -0.0035(2) -0.0014(2)
C17 0.0191(3) 0.0131(3) 0.0139(3) -0.0045(2) -0.0067(3) -0.0016(2)
C18 0.0187(3) 0.0137(3) 0.0166(3) -0.0041(2) -0.0069(3) -0.0024(2)
C19 0.0203(3) 0.0147(3) 0.0177(4) -0.0052(2) -0.0082(3) -0.0002(2)
C20 0.0288(4) 0.0190(4) 0.0285(5) -0.0016(3) -0.0166(4) -0.0012(3)

loop_
_atom_type_symbol
_atom_type_description
_atom_type_scat_dispersion_real
_atom_type_scat_dispersion_imag
_atom_type_scat_source
C C 0.0033 0.0016 'International Tables Vol C Tables 4.2.6.8 and 6.1.1.4'
H H 0.0000 0.0000 'International Tables Vol C Tables 4.2.6.8 and 6.1.1.4'
N N 0.0061 0.0033 'International Tables Vol C Tables 4.2.6.8 and 6.1.1.4'

loop_
_geom_angle_atom_site_label_1
_geom_angle_atom_site_label_2
_geom_angle_atom_site_label_3
_geom_angle
C7 N1 C16 115.44(6)
C9 N2 C16 117.01(6)
C16 N3 C17 122.97(6)
C16 N3 H1N3 119.7(9)
C17 N3 H1N3 116.9(9)
C2 C1 C6 120.39(7)
C2 C1 H1 119.9(7)
C6 C1 H1 119.7(7)
C1 C2 C3 120.08(7)
C1 C2 H2 119.4(7)
C3 C2 H2 120.5(7)
C4 C3 C2 119.84(7)
C4 C3 H3 119.3(7)
C2 C3 H3 120.8(7)
C3 C4 C5 120.14(7)
C3 C4 H4 120.4(8)
C5 C4 H4 119.4(8)
C4 C5 C6 120.25(7)
C4 C5 H5 119.7(7)
C6 C5 H5 120.1(7)
C1 C6 C5 119.26(7)
C1 C6 C7 121.10(6)
C5 C6 C7 119.58(7)
N1 C7 C8 122.79(7)
N1 C7 C6 117.19(6)
C8 C7 C6 119.93(6)
C9 C8 C7 117.28(6)
C9 C8 H8 122.7(8)
C7 C8 H8 120.0(8)
N2 C9 C8 121.17(6)
N2 C9 C10 116.16(6)
C8 C9 C10 122.67(6)
C11 C10 C15 118.50(6)
C11 C10 C9 119.78(6)
C15 C10 C9 121.71(7)
C12 C11 C10 120.77(7)
C12 C11 H11 121.4(8)
C10 C11 H11 117.8(8)
C13 C12 C11 120.19(7)
C13 C12 H12 120.7(8)
C11 C12 H12 119.1(8)
C14 C13 C12 119.61(7)
C14 C13 H13 120.0(8)
C12 C13 H13 120.4(8)
C13 C14 C15 120.42(7)
C13 C14 H14 118.8(8)
C15 C14 H14 120.8(8)
C14 C15 C10 120.50(7)
C14 C15 H15 116.3(7)
C10 C15 H15 123.2(7)
N2 C16 N3 117.51(6)
N2 C16 N1 126.16(7)
N3 C16 N1 116.33(6)
N3 C17 C18 115.74(6)
N3 C17 H17A 108.5(7)
C18 C17 H17A 110.1(7)
N3 C17 H17B 106.5(7)
C18 C17 H17B 108.5(7)
H17A C17 H17B 107.3(10)
C19 C18 C17 110.79(6)
C19 C18 H18A 111.7(7)
C17 C18 H18A 108.8(7)
C19 C18 H18B 109.7(7)
C17 C18 H18B 109.1(7)
H18A C18 H18B 106.6(10)
C20 C19 C18 113.18(7)
C20 C19 H19A 108.2(7)
C18 C19 H19A 109.3(7)
C20 C19 H19B 108.4(7)
C18 C19 H19B 109.2(7)
H19A C19 H19B 108.4(10)
C19 C20 H20A 112.0(9)
C19 C20 H20B 112.9(8)
H20A C20 H20B 106.1(12)
C19 C20 H20C 110.9(8)
H20A C20 H20C 105.5(12)
H20B C20 H20C 109.0(11)

loop_
_geom_bond_atom_site_label_1
_geom_bond_atom_site_label_2
_geom_bond_distance
N1 C7 1.3378(9)
N1 C16 1.3598(9)
N2 C9 1.3455(9)
N2 C16 1.3479(9)
N3 C16 1.3502(9)
N3 C17 1.4532(10)
N3 H1N3 0.869(14)
C1 C2 1.3930(11)
C1 C6 1.3952(11)
C1 H1 1.006(12)
C2 C3 1.3931(11)
C2 H2 1.005(13)
C3 C4 1.3905(12)
C3 H3 0.967(13)
C4 C5 1.3942(11)
C4 H4 0.967(13)
C5 C6 1.3989(10)
C5 H5 0.983(12)
C6 C7 1.4870(10)
C7 C8 1.3977(10)
C8 C9 1.3942(10)
C8 H8 0.977(13)
C9 C10 1.4879(10)
C10 C11 1.3996(10)
C10 C15 1.4024(10)
C11 C12 1.3923(10)
C11 H11 0.974(13)
C12 C13 1.3914(11)
C12 H12 0.995(13)
C13 C14 1.3883(11)
C13 H13 0.980(14)
C14 C15 1.3933(11)
C14 H14 0.983(14)
C15 H15 0.991(13)
C17 C18 1.5281(10)
C17 H17A 0.976(12)
C17 H17B 1.002(12)
C18 C19 1.5259(11)
C18 H18A 0.973(13)
C18 H18B 1.015(13)
C19 C20 1.5224(11)
C19 H19A 1.009(13)
C19 H19B 0.995(13)
C20 H20A 0.961(15)
C20 H20B 1.003(14)
C20 H20C 1.007(14)

loop_
_geom_hbond_atom_site_label_D
_geom_hbond_atom_site_label_H
_geom_hbond_atom_site_label_A
_geom_hbond_site_symmetry_A
_geom_hbond_distance_DH
_geom_hbond_distance_HA
_geom_hbond_distance_DA
_geom_hbond_angle_DHA
_geom_hbond_publ_flag
N3 H1N3 N1 2_675 0.869(15) 2.262(15) 3.1249(10) 172.4(15) yes

loop_
_geom_torsion_atom_site_label_1
_geom_torsion_atom_site_label_2
_geom_torsion_atom_site_label_3
_geom_torsion_atom_site_label_4
_geom_torsion
C6 C1 C2 C3 -2.07(12)
C1 C2 C3 C4 1.10(12)
C2 C3 C4 C5 0.79(12)
C3 C4 C5 C6 -1.73(12)
C2 C1 C6 C5 1.13(12)
C2 C1 C6 C7 178.34(7)
C4 C5 C6 C1 0.76(11)
C4 C5 C6 C7 -176.49(7)
C16 N1 C7 C8 -1.02(11)
C16 N1 C7 C6 175.47(6)
C1 C6 C7 N1 132.94(8)
C5 C6 C7 N1 -49.86(10)
C1 C6 C7 C8 -50.47(10)
C5 C6 C7 C8 126.73(8)
N1 C7 C8 C9 3.34(11)
C6 C7 C8 C9 -173.05(6)
C16 N2 C9 C8 -1.39(10)
C16 N2 C9 C10 179.13(6)
C7 C8 C9 N2 -2.05(11)
C7 C8 C9 C10 177.40(6)
N2 C9 C10 C11 0.68(10)
C8 C9 C10 C11 -178.80(7)
N2 C9 C10 C15 -177.66(6)
C8 C9 C10 C15 2.87(11)
C15 C10 C11 C12 -0.40(11)
C9 C10 C11 C12 -178.79(7)
C10 C11 C12 C13 -0.37(12)
C11 C12 C13 C14 0.84(12)
C12 C13 C14 C15 -0.53(12)
C13 C14 C15 C10 -0.24(12)
C11 C10 C15 C14 0.71(11)
C9 C10 C15 C14 179.06(7)
C9 N2 C16 N3 -176.52(6)
C9 N2 C16 N1 4.11(11)
C17 N3 C16 N2 -13.28(11)
C17 N3 C16 N1 166.16(7)
C7 N1 C16 N2 -2.90(11)
C7 N1 C16 N3 177.72(6)
C16 N3 C17 C18 78.93(9)
N3 C17 C18 C19 174.06(6)
C17 C18 C19 C20 176.63(7)

loop_
_cod_related_entry_id
_cod_related_entry_database
_cod_related_entry_code
1 ChemSpider 2804200
